data_7129982
loop_
_publ_author_name
'Liu, Mohuizi'
'Xie, Lihua'
'Hou, Liuzhen'
'Lin, Lili'
'Feng, Xiaoming'

_publ_section_title
;
 Catalytic asymmetric transformation of nitrones and allenes to
 dihydropyridoindoles via chiral N,N&#x2032;-dioxide/cobalt(ii) catalysis
;
_journal_name_full 'Chemical Communications'
_journal_paper_doi 10.1039/D2CC01263D
_journal_year 2022
_chemical_absolute_configuration ad
_chemical_formula_moiety 'C28 H24 Br N O2'
_chemical_formula_sum 'C28 H24 Br N O2'
_chemical_formula_weight 486.39
_space_group_crystal_system monoclinic
_space_group_IT_number 4
_space_group_name_Hall 'P 2yb'
_space_group_name_H-M_alt 'P 1 21 1'
_atom_sites_solution_hydrogens geom
_atom_sites_solution_primary dual
_audit_creation_method SHELXL-2018/3
_audit_update_record
;
2021-12-21 deposited with the CCDC.	2022-04-04 downloaded from the CCDC.
;
_cell_angle_alpha 90
_cell_angle_beta 92.468(6)
_cell_angle_gamma 90
_cell_formula_units_Z 4
_cell_length_a 11.505(3)
_cell_length_b 8.2528(15)
_cell_length_c 24.175(5)
_cell_measurement_reflns_used 7934
_cell_measurement_temperature 173(2)
_cell_measurement_theta_max 26.35
_cell_measurement_theta_min 2.39
_cell_volume 2293.2(9)
_computing_cell_refinement 'Bruker SAINT'
_computing_data_collection 'Bruker APEX3'
_computing_data_reduction 'Bruker SAINT'
_computing_molecular_graphics 'Bruker SHELXTL'
_computing_publication_material 'Bruker SHELXTL'
_computing_structure_refinement 'SHELXL-2018/3 (Sheldrick, 2018)'
_computing_structure_solution 'SHELXT (Sheldrick 2008)'
_diffrn_ambient_temperature 173(2)
_diffrn_measured_fraction_theta_full 0.995
_diffrn_measured_fraction_theta_max 0.991
_diffrn_measurement_device_type 'Bruker D8 Venture Photon II'
_diffrn_measurement_method '\f and \w scans'
_diffrn_radiation_type MoK\a
_diffrn_radiation_wavelength 0.71073
_diffrn_reflns_av_R_equivalents 0.0550
_diffrn_reflns_av_unetI/netI 0.0835
_diffrn_reflns_Laue_measured_fraction_full 0.995
_diffrn_reflns_Laue_measured_fraction_max 0.991
_diffrn_reflns_limit_h_max 14
_diffrn_reflns_limit_h_min -14
_diffrn_reflns_limit_k_max 10
_diffrn_reflns_limit_k_min -10
_diffrn_reflns_limit_l_max 30
_diffrn_reflns_limit_l_min -29
_diffrn_reflns_number 21338
_diffrn_reflns_point_group_measured_fraction_full 0.978
_diffrn_reflns_point_group_measured_fraction_max 0.970
_diffrn_reflns_theta_full 25.242
_diffrn_reflns_theta_max 26.414
_diffrn_reflns_theta_min 2.393
_exptl_absorpt_coefficient_mu 1.818
_exptl_absorpt_correction_T_max 0.9851
_exptl_absorpt_correction_T_min 0.6050
_exptl_absorpt_correction_type numerical
_exptl_absorpt_process_details 'SADABS (Krause et al., 2015)'
_exptl_crystal_colour colourless
_exptl_crystal_density_diffrn 1.409
_exptl_crystal_description block
_exptl_crystal_F_000 1000
_exptl_crystal_recrystallization_method 'Re-crystallisation from solvent: Et2O, Hexane'
_exptl_crystal_size_max 0.511
_exptl_crystal_size_mid 0.165
_exptl_crystal_size_min 0.136
_refine_diff_density_max 0.726
_refine_diff_density_min -0.977
_refine_diff_density_rms 0.078
_refine_ls_abs_structure_details
; 
 Flack x determined using 2722 quotients [(I+)-(I-)]/[(I+)+(I-)] 
 (Parsons, Flack and Wagner, Acta Cryst. B69 (2013) 249-259). 
;
_refine_ls_abs_structure_Flack 0.032(6)
_refine_ls_extinction_method none
_refine_ls_goodness_of_fit_ref 1.006
_refine_ls_hydrogen_treatment constr
_refine_ls_matrix_type full
_refine_ls_number_parameters 581
_refine_ls_number_reflns 9150
_refine_ls_number_restraints 1
_refine_ls_restrained_S_all 1.006
_refine_ls_R_factor_all 0.0619
_refine_ls_R_factor_gt 0.0428
_refine_ls_shift/su_max 0.000
_refine_ls_shift/su_mean 0.000
_refine_ls_structure_factor_coef Fsqd
_refine_ls_weighting_details 'w=1/[\s^2^(Fo^2^)+(0.0413P)^2^] where P=(Fo^2^+2Fc^2^)/3'
_refine_ls_weighting_scheme calc
_refine_ls_wR_factor_gt 0.0943
_refine_ls_wR_factor_ref 0.1093
_reflns_Friedel_coverage 0.825
_reflns_Friedel_fraction_full 0.958
_reflns_Friedel_fraction_max 0.945
_reflns_number_gt 7256
_reflns_number_total 9150
_reflns_threshold_expression 'I > 2\s(I)'
_cod_data_source_file d2cc01263d2.cif
_cod_data_source_block pgh022
_cod_depositor_comments
;

2024-12-16
Z value and formula fixed to values more according to usual
chemical conventions.                 miguel
;
_cod_original_formula_sum 'C56 H48 Br2 N2 O4'
_cod_original_formula_weight 972.78
_cod_original_formula_moiety '2(C28 H24 Br N O2)'
_cod_original_formula_units_Z 2
_cod_original_cell_volume 2293.3(8)
_cod_original_sg_symbol_H-M 'P 21'
_cod_database_code 7129982
_shelx_shelxl_version_number 2018/3
_shelx_space_group_comment
; 
The symmetry employed for this shelxl refinement is uniquely defined 
by the following loop, which should always be used as a source of 
symmetry information in preference to the above space-group names. 
They are only intended as comments. 
;
_shelx_estimated_absorpt_t_min 0.457
_shelx_estimated_absorpt_t_max 0.790

loop_
_space_group_symop_operation_xyz
'x, y, z'
'-x, y+1/2, -z'

loop_
_atom_site_label
_atom_site_type_symbol
_atom_site_fract_x
_atom_site_fract_y
_atom_site_fract_z
_atom_site_U_iso_or_equiv
_atom_site_adp_type
_atom_site_occupancy
_atom_site_site_symmetry_order
_atom_site_calc_flag
_atom_site_refinement_flags_posn
_atom_site_refinement_flags_adp
_atom_site_refinement_flags_occupancy
_atom_site_disorder_assembly
_atom_site_disorder_group
Br1A Br 0.12875(7) 0.05922(7) 0.33419(3) 0.0455(2) Uani 1 1 d . . . . .
O1A O 0.5324(4) 0.7936(7) 0.28502(16) 0.0512(13) Uani 1 1 d . . . . .
O2A O 0.3423(4) 0.7469(6) 0.28665(15) 0.0380(11) Uani 1 1 d . . . . .
N1A N 0.6458(4) 0.8451(5) 0.40112(17) 0.0245(10) Uani 1 1 d . . . . .
C1A C 0.6812(5) 0.6870(7) 0.3870(2) 0.0242(12) Uani 1 1 d . . . . .
C2A C 0.6012(5) 0.5696(8) 0.38561(19) 0.0271(13) Uani 1 1 d . . . . .
H2A H 0.623597 0.462527 0.376339 0.032 Uiso 1 1 calc R U . . .
C3A C 0.4769(5) 0.6023(7) 0.3983(2) 0.0246(12) Uani 1 1 d . . . . .
H3A H 0.475080 0.613181 0.439436 0.030 Uiso 1 1 calc R U . . .
C4A C 0.4431(5) 0.7728(7) 0.3737(2) 0.0291(13) Uani 1 1 d . . . . .
H4A H 0.363396 0.803106 0.385089 0.035 Uiso 1 1 calc R U . . .
C5A C 0.4462(5) 0.7735(7) 0.3103(2) 0.0311(14) Uani 1 1 d . . . . .
C6A C 0.3374(6) 0.7400(10) 0.2259(2) 0.051(2) Uani 1 1 d . . . . .
H6AA H 0.386722 0.826345 0.210850 0.061 Uiso 1 1 calc R U . . .
H6AB H 0.366617 0.633964 0.213339 0.061 Uiso 1 1 calc R U . . .
C7A C 0.2164(6) 0.7623(9) 0.2064(3) 0.0501(19) Uani 1 1 d . . . . .
H7AA H 0.210243 0.748858 0.166129 0.075 Uiso 1 1 calc R U . . .
H7AB H 0.190507 0.871404 0.216163 0.075 Uiso 1 1 calc R U . . .
H7AC H 0.167347 0.681713 0.223908 0.075 Uiso 1 1 calc R U . . .
C11A C 0.8006(5) 0.6641(7) 0.3679(2) 0.0274(13) Uani 1 1 d . . . . .
C12A C 0.8460(5) 0.7687(8) 0.3295(2) 0.0331(15) Uani 1 1 d . . . . .
H12A H 0.802704 0.860705 0.316982 0.040 Uiso 1 1 calc R U . . .
C13A C 0.9558(6) 0.7380(9) 0.3092(2) 0.0402(17) Uani 1 1 d . . . . .
H13A H 0.986076 0.809349 0.282517 0.048 Uiso 1 1 calc R U . . .
C14A C 1.0199(6) 0.6093(10) 0.3266(3) 0.0507(19) Uani 1 1 d . . . . .
H14A H 1.095387 0.592497 0.313157 0.061 Uiso 1 1 calc R U . . .
C15A C 0.9749(6) 0.5018(9) 0.3641(3) 0.0519(19) Uani 1 1 d . . . . .
H15A H 1.019487 0.410495 0.376146 0.062 Uiso 1 1 calc R U . . .
C16A C 0.8649(5) 0.5268(8) 0.3844(2) 0.0380(16) Uani 1 1 d . . . . .
H16A H 0.833471 0.451100 0.409292 0.046 Uiso 1 1 calc R U . . .
C21A C 0.3949(5) 0.4669(7) 0.3824(2) 0.0284(13) Uani 1 1 d . . . . .
C22A C 0.3987(5) 0.3903(8) 0.3309(2) 0.0318(14) Uani 1 1 d . . . . .
H22A H 0.455966 0.421519 0.305764 0.038 Uiso 1 1 calc R U . . .
C23A C 0.3201(6) 0.2699(8) 0.3161(2) 0.0353(15) Uani 1 1 d . . . . .
H23A H 0.322176 0.219679 0.280830 0.042 Uiso 1 1 calc R U . . .
C24A C 0.2380(5) 0.2229(6) 0.3534(2) 0.0287(13) Uani 1 1 d . . . . .
C25A C 0.2349(5) 0.2949(7) 0.4052(2) 0.0291(13) Uani 1 1 d . . . . .
H25A H 0.180041 0.259782 0.430881 0.035 Uiso 1 1 calc R U . . .
C26A C 0.3116(5) 0.4174(6) 0.4190(2) 0.0258(12) Uani 1 1 d . . . . .
H26A H 0.307869 0.469026 0.453990 0.031 Uiso 1 1 calc R U . . .
C31A C 0.5293(5) 0.8904(7) 0.3975(2) 0.0244(13) Uani 1 1 d . . . . .
C32A C 0.5163(5) 1.0395(7) 0.4201(2) 0.0278(13) Uani 1 1 d . . . . .
H32A H 0.445727 1.098710 0.421928 0.033 Uiso 1 1 calc R U . . .
C33A C 0.6297(5) 1.0909(6) 0.4408(2) 0.0260(13) Uani 1 1 d . . . . .
C34A C 0.7091(5) 0.9669(7) 0.4288(2) 0.0263(13) Uani 1 1 d . . . . .
C35A C 0.8250(5) 0.9779(7) 0.4463(2) 0.0314(14) Uani 1 1 d . . . . .
H35A H 0.878827 0.894947 0.437975 0.038 Uiso 1 1 calc R U . . .
C36A C 0.8599(5) 1.1133(8) 0.4762(2) 0.0387(15) Uani 1 1 d . . . . .
H36A H 0.939169 1.121955 0.488554 0.046 Uiso 1 1 calc R U . . .
C37A C 0.7830(6) 1.2388(8) 0.4892(2) 0.0369(15) Uani 1 1 d . . . . .
C38A C 0.6684(6) 1.2270(7) 0.4713(2) 0.0319(14) Uani 1 1 d . . . . .
H38A H 0.615225 1.310788 0.479623 0.038 Uiso 1 1 calc R U . . .
C39A C 0.8264(7) 1.3773(8) 0.5249(3) 0.0478(19) Uani 1 1 d . . . . .
H39A H 0.894839 1.425774 0.508649 0.072 Uiso 1 1 calc R U . . .
H39B H 0.847476 1.337260 0.562103 0.072 Uiso 1 1 calc R U . . .
H39C H 0.765037 1.459173 0.527042 0.072 Uiso 1 1 calc R U . . .
Br1B Br 0.89669(5) -0.37823(7) 0.15730(2) 0.03536(17) Uani 1 1 d . . . . .
O1B O 0.5084(4) 0.3506(6) 0.21361(16) 0.0455(12) Uani 1 1 d . . . . .
O2B O 0.6985(3) 0.3294(5) 0.19937(14) 0.0340(10) Uani 1 1 d . . . . .
N1B N 0.3647(4) 0.3969(5) 0.10084(17) 0.0241(10) Uani 1 1 d . . . . .
C1B C 0.3298(5) 0.2401(7) 0.1176(2) 0.0247(12) Uani 1 1 d . . . . .
C2B C 0.4087(4) 0.1211(8) 0.11813(19) 0.0259(11) Uani 1 1 d . . . . .
H2B H 0.387512 0.015852 0.130049 0.031 Uiso 1 1 calc R U . . .
C3B C 0.5309(5) 0.1510(7) 0.1001(2) 0.0244(12) Uani 1 1 d . . . . .
H3B H 0.525625 0.156150 0.058752 0.029 Uiso 1 1 calc R U . . .
C4B C 0.5715(5) 0.3235(7) 0.1204(2) 0.0260(13) Uani 1 1 d . . . . .
H4B H 0.647120 0.349831 0.103562 0.031 Uiso 1 1 calc R U . . .
C5B C 0.5872(5) 0.3351(7) 0.1827(2) 0.0271(13) Uani 1 1 d . . . . .
C6B C 0.7263(6) 0.3533(8) 0.2581(2) 0.0381(16) Uani 1 1 d . . . . .
H6BA H 0.672067 0.433819 0.272989 0.046 Uiso 1 1 calc R U . . .
H6BB H 0.806226 0.396850 0.263038 0.046 Uiso 1 1 calc R U . . .
C7B C 0.7175(7) 0.1979(9) 0.2897(3) 0.057(2) Uani 1 1 d . . . . .
H7BA H 0.748325 0.213991 0.327735 0.086 Uiso 1 1 calc R U . . .
H7BB H 0.762689 0.113639 0.271798 0.086 Uiso 1 1 calc R U . . .
H7BC H 0.635850 0.164500 0.290261 0.086 Uiso 1 1 calc R U . . .
C11B C 0.2117(5) 0.2207(7) 0.1382(2) 0.0268(13) Uani 1 1 d . . . . .
C12B C 0.1719(5) 0.3188(8) 0.1797(2) 0.0343(14) Uani 1 1 d . . . . .
H12B H 0.220477 0.402269 0.194752 0.041 Uiso 1 1 calc R U . . .
C13B C 0.0605(6) 0.2965(9) 0.1997(3) 0.0427(17) Uani 1 1 d . . . . .
H13B H 0.034218 0.363634 0.228492 0.051 Uiso 1 1 calc R U . . .
C14B C -0.0099(6) 0.1787(9) 0.1777(3) 0.0500(19) Uani 1 1 d . . . . .
H14B H -0.086043 0.164911 0.190697 0.060 Uiso 1 1 calc R U . . .
C15B C 0.0286(6) 0.0806(9) 0.1373(3) 0.059(2) Uani 1 1 d . . . . .
H15B H -0.021087 -0.001781 0.122380 0.071 Uiso 1 1 calc R U . . .
C16B C 0.1395(6) 0.0988(8) 0.1175(3) 0.0449(17) Uani 1 1 d . . . . .
H16B H 0.165620 0.027644 0.089750 0.054 Uiso 1 1 calc R U . . .
C21B C 0.6159(5) 0.0176(6) 0.1149(2) 0.0231(12) Uani 1 1 d . . . . .
C22B C 0.6207(5) -0.0571(7) 0.1666(2) 0.0289(14) Uani 1 1 d . . . . .
H22B H 0.566939 -0.025992 0.193341 0.035 Uiso 1 1 calc R U . . .
C23B C 0.7022(5) -0.1755(7) 0.1796(2) 0.0297(13) Uani 1 1 d . . . . .
H23B H 0.704925 -0.224784 0.215172 0.036 Uiso 1 1 calc R U . . .
C24B C 0.7801(5) -0.2217(6) 0.1402(2) 0.0237(12) Uani 1 1 d . . . . .
C25B C 0.7764(5) -0.1500(7) 0.0881(2) 0.0271(13) Uani 1 1 d . . . . .
H25B H 0.829503 -0.182318 0.061146 0.033 Uiso 1 1 calc R U . . .
C26B C 0.6958(5) -0.0334(7) 0.0761(2) 0.0260(13) Uani 1 1 d . . . . .
H26B H 0.693463 0.015133 0.040390 0.031 Uiso 1 1 calc R U . . .
C31B C 0.4820(5) 0.4427(7) 0.1000(2) 0.0240(12) Uani 1 1 d . . . . .
C32B C 0.4909(5) 0.5913(6) 0.07681(19) 0.0253(13) Uani 1 1 d . . . . .
H32B H 0.560833 0.649932 0.072062 0.030 Uiso 1 1 calc R U . . .
C33B C 0.3768(5) 0.6435(7) 0.06088(19) 0.0253(12) Uani 1 1 d . . . . .
C34B C 0.2984(5) 0.5204(6) 0.0752(2) 0.0259(13) Uani 1 1 d . . . . .
C35B C 0.1801(5) 0.5306(7) 0.0617(2) 0.0279(13) Uani 1 1 d . . . . .
H35B H 0.127903 0.447957 0.072139 0.033 Uiso 1 1 calc R U . . .
C36B C 0.1412(5) 0.6648(8) 0.0326(2) 0.0348(15) Uani 1 1 d . . . . .
H36B H 0.060511 0.673516 0.022938 0.042 Uiso 1 1 calc R U . . .
C37B C 0.2164(6) 0.7906(7) 0.0165(2) 0.0340(15) Uani 1 1 d . . . . .
C38B C 0.3324(5) 0.7805(7) 0.0314(2) 0.0293(13) Uani 1 1 d . . . . .
H38B H 0.383491 0.865588 0.021875 0.035 Uiso 1 1 calc R U . . .
C39B C 0.1692(6) 0.9261(9) -0.0189(3) 0.0500(19) Uani 1 1 d . . . . .
H39D H 0.095190 0.963162 -0.004765 0.075 Uiso 1 1 calc R U . . .
H39E H 0.156467 0.887763 -0.057090 0.075 Uiso 1 1 calc R U . . .
H39F H 0.224840 1.015973 -0.018142 0.075 Uiso 1 1 calc R U . . .

loop_
_atom_site_aniso_label
_atom_site_aniso_U_11
_atom_site_aniso_U_22
_atom_site_aniso_U_33
_atom_site_aniso_U_23
_atom_site_aniso_U_13
_atom_site_aniso_U_12
Br1A 0.0554(5) 0.0360(4) 0.0442(4) -0.0006(3) -0.0082(3) -0.0160(3)
O1A 0.032(3) 0.092(4) 0.031(2) 0.009(2) 0.0063(19) -0.014(3)
O2A 0.032(3) 0.057(3) 0.024(2) 0.006(2) 0.0020(17) -0.008(2)
N1A 0.024(3) 0.023(3) 0.027(2) -0.0016(19) 0.0027(19) 0.004(2)
C1A 0.023(3) 0.032(3) 0.018(3) 0.000(2) 0.005(2) 0.002(2)
C2A 0.027(3) 0.033(3) 0.021(3) -0.001(2) 0.005(2) 0.003(3)
C3A 0.029(3) 0.025(3) 0.021(2) 0.000(2) 0.008(2) -0.003(2)
C4A 0.019(3) 0.038(4) 0.030(3) 0.006(3) 0.008(2) 0.000(3)
C5A 0.029(4) 0.034(4) 0.030(3) 0.005(3) -0.001(3) -0.003(3)
C6A 0.048(5) 0.084(6) 0.022(3) 0.008(3) -0.003(3) -0.017(4)
C7A 0.053(5) 0.053(5) 0.044(4) -0.004(3) -0.008(3) 0.005(4)
C11A 0.024(3) 0.032(4) 0.026(3) -0.001(2) 0.005(2) -0.002(2)
C12A 0.033(4) 0.040(4) 0.027(3) -0.003(3) 0.009(3) -0.004(3)
C13A 0.043(4) 0.047(4) 0.032(3) -0.015(3) 0.017(3) -0.019(3)
C14A 0.027(3) 0.068(5) 0.058(4) -0.018(4) 0.014(3) 0.001(4)
C15A 0.035(4) 0.054(5) 0.067(5) -0.002(4) 0.007(3) 0.015(3)
C16A 0.032(4) 0.038(4) 0.045(4) 0.006(3) 0.008(3) 0.006(3)
C21A 0.030(4) 0.037(4) 0.019(3) -0.004(2) 0.005(2) 0.003(3)
C22A 0.033(4) 0.040(4) 0.022(3) -0.005(3) 0.009(2) -0.002(3)
C23A 0.041(4) 0.044(4) 0.020(3) -0.008(3) 0.000(2) 0.001(3)
C24A 0.035(4) 0.012(3) 0.039(3) 0.001(2) 0.001(3) -0.004(2)
C25A 0.031(4) 0.029(3) 0.028(3) 0.002(2) 0.006(2) -0.002(3)
C26A 0.033(3) 0.021(3) 0.024(3) -0.002(2) 0.006(2) 0.000(2)
C31A 0.029(3) 0.024(3) 0.021(3) 0.002(2) 0.004(2) 0.001(2)
C32A 0.032(3) 0.024(3) 0.028(3) 0.005(2) 0.006(2) 0.007(3)
C33A 0.037(3) 0.020(3) 0.021(3) 0.003(2) 0.007(2) 0.001(2)
C34A 0.032(4) 0.022(3) 0.025(3) 0.000(2) 0.007(2) -0.004(2)
C35A 0.034(4) 0.032(3) 0.029(3) -0.005(3) 0.006(2) 0.002(3)
C36A 0.031(3) 0.052(4) 0.033(3) -0.009(3) 0.006(2) -0.008(3)
C37A 0.054(5) 0.030(3) 0.028(3) -0.001(3) 0.011(3) -0.012(3)
C38A 0.046(4) 0.027(3) 0.024(3) -0.002(2) 0.008(3) -0.002(3)
C39A 0.064(5) 0.038(4) 0.042(4) -0.016(3) 0.013(3) -0.018(4)
Br1B 0.0362(3) 0.0337(4) 0.0360(3) 0.0003(3) -0.0003(2) 0.0091(3)
O1B 0.033(3) 0.079(4) 0.025(2) -0.010(2) 0.0107(18) 0.006(2)
O2B 0.026(2) 0.051(3) 0.025(2) -0.0038(19) 0.0035(17) 0.003(2)
N1B 0.026(3) 0.022(3) 0.025(2) 0.0007(19) 0.0048(18) 0.000(2)
C1B 0.025(3) 0.028(3) 0.022(3) 0.001(2) 0.005(2) -0.001(2)
C2B 0.026(3) 0.028(3) 0.024(3) 0.002(3) 0.007(2) -0.004(3)
C3B 0.027(3) 0.023(3) 0.024(3) 0.000(2) 0.008(2) 0.002(2)
C4B 0.020(3) 0.036(3) 0.022(3) -0.001(2) 0.008(2) -0.001(3)
C5B 0.030(3) 0.029(3) 0.022(3) 0.000(2) 0.003(2) -0.001(3)
C6B 0.035(4) 0.052(4) 0.027(3) -0.006(3) 0.000(3) -0.002(3)
C7B 0.091(7) 0.047(5) 0.033(4) 0.010(3) -0.002(4) 0.006(4)
C11B 0.018(3) 0.032(3) 0.031(3) 0.006(2) 0.007(2) 0.003(2)
C12B 0.031(4) 0.044(4) 0.028(3) 0.003(3) 0.005(3) 0.000(3)
C13B 0.037(4) 0.051(4) 0.041(4) 0.010(3) 0.021(3) 0.018(3)
C14B 0.028(4) 0.043(4) 0.081(5) 0.013(4) 0.017(3) 0.002(3)
C15B 0.041(4) 0.036(4) 0.101(6) -0.005(4) 0.013(4) -0.014(3)
C16B 0.034(4) 0.037(4) 0.064(4) -0.015(3) 0.009(3) -0.010(3)
C21B 0.024(3) 0.028(3) 0.018(3) -0.001(2) 0.008(2) 0.001(2)
C22B 0.030(4) 0.036(4) 0.021(3) 0.001(2) 0.007(2) 0.003(3)
C23B 0.030(3) 0.040(4) 0.019(3) 0.004(2) 0.003(2) -0.003(3)
C24B 0.027(3) 0.013(3) 0.031(3) -0.006(2) 0.003(2) -0.002(2)
C25B 0.030(3) 0.029(3) 0.023(3) 0.000(2) 0.009(2) -0.001(3)
C26B 0.033(4) 0.025(3) 0.020(3) 0.001(2) 0.005(2) -0.001(3)
C31B 0.027(3) 0.026(3) 0.019(3) -0.001(2) 0.004(2) -0.004(2)
C32B 0.033(3) 0.020(3) 0.024(3) -0.004(2) 0.004(2) -0.005(2)
C33B 0.035(3) 0.025(3) 0.017(2) -0.004(2) 0.006(2) -0.002(3)
C34B 0.035(3) 0.022(3) 0.021(3) -0.001(2) 0.005(2) 0.001(2)
C35B 0.029(3) 0.027(3) 0.027(3) -0.001(2) 0.005(2) 0.001(2)
C36B 0.026(3) 0.047(4) 0.031(3) 0.003(3) 0.005(2) 0.010(3)
C37B 0.045(4) 0.029(3) 0.028(3) 0.000(2) 0.008(3) 0.008(3)
C38B 0.042(4) 0.023(3) 0.024(3) -0.002(2) 0.010(2) 0.002(3)
C39B 0.056(5) 0.047(4) 0.049(4) 0.016(3) 0.012(3) 0.018(4)

loop_
_atom_type_symbol
_atom_type_description
_atom_type_scat_dispersion_real
_atom_type_scat_dispersion_imag
_atom_type_scat_source
C C 0.0033 0.0016 'International Tables Vol C Tables 4.2.6.8 and 6.1.1.4'
H H 0.0000 0.0000 'International Tables Vol C Tables 4.2.6.8 and 6.1.1.4'
N N 0.0061 0.0033 'International Tables Vol C Tables 4.2.6.8 and 6.1.1.4'
O O 0.0106 0.0060 'International Tables Vol C Tables 4.2.6.8 and 6.1.1.4'
Br Br -0.2901 2.4595 'International Tables Vol C Tables 4.2.6.8 and 6.1.1.4'

loop_
_geom_angle_atom_site_label_1
_geom_angle_atom_site_label_2
_geom_angle_atom_site_label_3
_geom_angle
_geom_angle_site_symmetry_1
_geom_angle_site_symmetry_3
_geom_angle_publ_flag
C5A O2A C6A 115.7(5) . . ?
C31A N1A C34A 108.6(4) . . ?
C31A N1A C1A 121.3(5) . . ?
C34A N1A C1A 129.1(5) . . ?
C2A C1A N1A 118.1(5) . . ?
C2A C1A C11A 123.1(5) . . ?
N1A C1A C11A 118.3(5) . . ?
C1A C2A C3A 121.7(5) . . ?
C1A C2A H2A 119.1 . . ?
C3A C2A H2A 119.1 . . ?
C2A C3A C21A 114.1(5) . . ?
C2A C3A C4A 107.9(4) . . ?
C21A C3A C4A 115.3(4) . . ?
C2A C3A H3A 106.3 . . ?
C21A C3A H3A 106.3 . . ?
C4A C3A H3A 106.3 . . ?
C31A C4A C5A 109.8(5) . . ?
C31A C4A C3A 106.8(4) . . ?
C5A C4A C3A 111.4(5) . . ?
C31A C4A H4A 109.6 . . ?
C5A C4A H4A 109.6 . . ?
C3A C4A H4A 109.6 . . ?
O1A C5A O2A 123.8(5) . . ?
O1A C5A C4A 124.4(5) . . ?
O2A C5A C4A 111.8(5) . . ?
C7A C6A O2A 108.2(5) . . ?
C7A C6A H6AA 110.1 . . ?
O2A C6A H6AA 110.1 . . ?
C7A C6A H6AB 110.1 . . ?
O2A C6A H6AB 110.1 . . ?
H6AA C6A H6AB 108.4 . . ?
C6A C7A H7AA 109.5 . . ?
C6A C7A H7AB 109.5 . . ?
H7AA C7A H7AB 109.5 . . ?
C6A C7A H7AC 109.5 . . ?
H7AA C7A H7AC 109.5 . . ?
H7AB C7A H7AC 109.5 . . ?
C12A C11A C16A 119.0(6) . . ?
C12A C11A C1A 120.7(5) . . ?
C16A C11A C1A 120.0(5) . . ?
C11A C12A C13A 119.6(6) . . ?
C11A C12A H12A 120.2 . . ?
C13A C12A H12A 120.2 . . ?
C14A C13A C12A 121.5(7) . . ?
C14A C13A H13A 119.2 . . ?
C12A C13A H13A 119.2 . . ?
C13A C14A C15A 119.6(6) . . ?
C13A C14A H14A 120.2 . . ?
C15A C14A H14A 120.2 . . ?
C14A C15A C16A 120.4(7) . . ?
C14A C15A H15A 119.8 . . ?
C16A C15A H15A 119.8 . . ?
C15A C16A C11A 119.7(6) . . ?
C15A C16A H16A 120.1 . . ?
C11A C16A H16A 120.1 . . ?
C26A C21A C22A 118.8(5) . . ?
C26A C21A C3A 119.8(5) . . ?
C22A C21A C3A 121.3(5) . . ?
C23A C22A C21A 120.6(6) . . ?
C23A C22A H22A 119.7 . . ?
C21A C22A H22A 119.7 . . ?
C22A C23A C24A 119.4(5) . . ?
C22A C23A H23A 120.3 . . ?
C24A C23A H23A 120.3 . . ?
C25A C24A C23A 120.7(5) . . ?
C25A C24A Br1A 119.1(4) . . ?
C23A C24A Br1A 120.2(4) . . ?
C26A C25A C24A 119.6(5) . . ?
C26A C25A H25A 120.2 . . ?
C24A C25A H25A 120.2 . . ?
C25A C26A C21A 120.9(5) . . ?
C25A C26A H26A 119.6 . . ?
C21A C26A H26A 119.6 . . ?
C32A C31A N1A 109.9(5) . . ?
C32A C31A C4A 131.6(6) . . ?
N1A C31A C4A 118.4(5) . . ?
C31A C32A C33A 107.0(5) . . ?
C31A C32A H32A 126.5 . . ?
C33A C32A H32A 126.5 . . ?
C38A C33A C34A 119.6(5) . . ?
C38A C33A C32A 132.8(5) . . ?
C34A C33A C32A 107.5(5) . . ?
C35A C34A N1A 132.0(5) . . ?
C35A C34A C33A 120.9(5) . . ?
N1A C34A C33A 107.0(5) . . ?
C36A C35A C34A 117.8(6) . . ?
C36A C35A H35A 121.1 . . ?
C34A C35A H35A 121.1 . . ?
C35A C36A C37A 122.8(6) . . ?
C35A C36A H36A 118.6 . . ?
C37A C36A H36A 118.6 . . ?
C38A C37A C36A 118.9(6) . . ?
C38A C37A C39A 121.6(6) . . ?
C36A C37A C39A 119.4(6) . . ?
C37A C38A C33A 120.0(6) . . ?
C37A C38A H38A 120.0 . . ?
C33A C38A H38A 120.0 . . ?
C37A C39A H39A 109.5 . . ?
C37A C39A H39B 109.5 . . ?
H39A C39A H39B 109.5 . . ?
C37A C39A H39C 109.5 . . ?
H39A C39A H39C 109.5 . . ?
H39B C39A H39C 109.5 . . ?
C5B O2B C6B 117.4(5) . . ?
C34B N1B C31B 107.7(4) . . ?
C34B N1B C1B 129.4(5) . . ?
C31B N1B C1B 122.3(5) . . ?
C2B C1B N1B 118.2(5) . . ?
C2B C1B C11B 123.5(5) . . ?
N1B C1B C11B 118.1(5) . . ?
C1B C2B C3B 121.1(6) . . ?
C1B C2B H2B 119.4 . . ?
C3B C2B H2B 119.4 . . ?
C21B C3B C2B 114.6(5) . . ?
C21B C3B C4B 114.0(4) . . ?
C2B C3B C4B 109.1(5) . . ?
C21B C3B H3B 106.2 . . ?
C2B C3B H3B 106.2 . . ?
C4B C3B H3B 106.2 . . ?
C31B C4B C5B 109.8(5) . . ?
C31B C4B C3B 107.6(4) . . ?
C5B C4B C3B 112.9(5) . . ?
C31B C4B H4B 108.8 . . ?
C5B C4B H4B 108.8 . . ?
C3B C4B H4B 108.8 . . ?
O1B C5B O2B 123.9(5) . . ?
O1B C5B C4B 124.2(5) . . ?
O2B C5B C4B 111.9(5) . . ?
O2B C6B C7B 111.4(5) . . ?
O2B C6B H6BA 109.3 . . ?
C7B C6B H6BA 109.3 . . ?
O2B C6B H6BB 109.3 . . ?
C7B C6B H6BB 109.3 . . ?
H6BA C6B H6BB 108.0 . . ?
C6B C7B H7BA 109.5 . . ?
C6B C7B H7BB 109.5 . . ?
H7BA C7B H7BB 109.5 . . ?
C6B C7B H7BC 109.5 . . ?
H7BA C7B H7BC 109.5 . . ?
H7BB C7B H7BC 109.5 . . ?
C12B C11B C16B 118.4(6) . . ?
C12B C11B C1B 121.3(5) . . ?
C16B C11B C1B 120.3(5) . . ?
C11B C12B C13B 120.6(6) . . ?
C11B C12B H12B 119.7 . . ?
C13B C12B H12B 119.7 . . ?
C14B C13B C12B 119.9(7) . . ?
C14B C13B H13B 120.1 . . ?
C12B C13B H13B 120.1 . . ?
C15B C14B C13B 120.0(7) . . ?
C15B C14B H14B 120.0 . . ?
C13B C14B H14B 120.0 . . ?
C14B C15B C16B 121.1(7) . . ?
C14B C15B H15B 119.4 . . ?
C16B C15B H15B 119.4 . . ?
C11B C16B C15B 119.9(6) . . ?
C11B C16B H16B 120.0 . . ?
C15B C16B H16B 120.0 . . ?
C22B C21B C26B 117.7(5) . . ?
C22B C21B C3B 122.4(5) . . ?
C26B C21B C3B 119.9(5) . . ?
C23B C22B C21B 121.2(5) . . ?
C23B C22B H22B 119.4 . . ?
C21B C22B H22B 119.4 . . ?
C22B C23B C24B 119.3(5) . . ?
C22B C23B H23B 120.4 . . ?
C24B C23B H23B 120.4 . . ?
C23B C24B C25B 120.6(5) . . ?
C23B C24B Br1B 120.6(4) . . ?
C25B C24B Br1B 118.8(4) . . ?
C26B C25B C24B 119.3(5) . . ?
C26B C25B H25B 120.4 . . ?
C24B C25B H25B 120.4 . . ?
C25B C26B C21B 121.9(5) . . ?
C25B C26B H26B 119.0 . . ?
C21B C26B H26B 119.0 . . ?
C32B C31B N1B 109.9(5) . . ?
C32B C31B C4B 132.1(5) . . ?
N1B C31B C4B 117.9(5) . . ?
C31B C32B C33B 107.5(5) . . ?
C31B C32B H32B 126.2 . . ?
C33B C32B H32B 126.2 . . ?
C34B C33B C32B 108.0(5) . . ?
C34B C33B C38B 118.5(5) . . ?
C32B C33B C38B 133.3(5) . . ?
C35B C34B N1B 131.1(5) . . ?
C35B C34B C33B 121.9(5) . . ?
N1B C34B C33B 106.9(5) . . ?
C36B C35B C34B 117.6(5) . . ?
C36B C35B H35B 121.2 . . ?
C34B C35B H35B 121.2 . . ?
C35B C36B C37B 122.7(6) . . ?
C35B C36B H36B 118.6 . . ?
C37B C36B H36B 118.6 . . ?
C38B C37B C36B 118.9(5) . . ?
C38B C37B C39B 121.5(6) . . ?
C36B C37B C39B 119.6(6) . . ?
C37B C38B C33B 120.4(6) . . ?
C37B C38B H38B 119.8 . . ?
C33B C38B H38B 119.8 . . ?
C37B C39B H39D 109.5 . . ?
C37B C39B H39E 109.5 . . ?
H39D C39B H39E 109.5 . . ?
C37B C39B H39F 109.5 . . ?
H39D C39B H39F 109.5 . . ?
H39E C39B H39F 109.5 . . ?

loop_
_geom_bond_atom_site_label_1
_geom_bond_atom_site_label_2
_geom_bond_distance
_geom_bond_site_symmetry_2
_geom_bond_publ_flag
Br1A C24A 1.890(5) . ?
O1A C5A 1.198(7) . ?
O2A C5A 1.322(7) . ?
O2A C6A 1.467(6) . ?
N1A C31A 1.391(7) . ?
N1A C34A 1.395(7) . ?
N1A C1A 1.413(7) . ?
C1A C2A 1.336(8) . ?
C1A C11A 1.481(8) . ?
C2A C3A 1.499(7) . ?
C2A H2A 0.9500 . ?
C3A C21A 1.503(8) . ?
C3A C4A 1.570(8) . ?
C3A H3A 1.0000 . ?
C4A C31A 1.485(8) . ?
C4A C5A 1.536(7) . ?
C4A H4A 1.0000 . ?
C6A C7A 1.463(8) . ?
C6A H6AA 0.9900 . ?
C6A H6AB 0.9900 . ?
C7A H7AA 0.9800 . ?
C7A H7AB 0.9800 . ?
C7A H7AC 0.9800 . ?
C11A C12A 1.386(8) . ?
C11A C16A 1.401(8) . ?
C12A C13A 1.398(9) . ?
C12A H12A 0.9500 . ?
C13A C14A 1.350(10) . ?
C13A H13A 0.9500 . ?
C14A C15A 1.385(10) . ?
C14A H14A 0.9500 . ?
C15A C16A 1.393(9) . ?
C15A H15A 0.9500 . ?
C16A H16A 0.9500 . ?
C21A C26A 1.393(8) . ?
C21A C22A 1.400(7) . ?
C22A C23A 1.379(8) . ?
C22A H22A 0.9500 . ?
C23A C24A 1.390(8) . ?
C23A H23A 0.9500 . ?
C24A C25A 1.386(7) . ?
C25A C26A 1.374(8) . ?
C25A H25A 0.9500 . ?
C26A H26A 0.9500 . ?
C31A C32A 1.358(8) . ?
C32A C33A 1.441(8) . ?
C32A H32A 0.9500 . ?
C33A C38A 1.406(8) . ?
C33A C34A 1.410(8) . ?
C34A C35A 1.385(7) . ?
C35A C36A 1.381(8) . ?
C35A H35A 0.9500 . ?
C36A C37A 1.406(9) . ?
C36A H36A 0.9500 . ?
C37A C38A 1.374(8) . ?
C37A C39A 1.504(8) . ?
C38A H38A 0.9500 . ?
C39A H39A 0.9800 . ?
C39A H39B 0.9800 . ?
C39A H39C 0.9800 . ?
Br1B C24B 1.895(5) . ?
O1B C5B 1.206(7) . ?
O2B C5B 1.327(7) . ?
O2B C6B 1.455(6) . ?
N1B C34B 1.401(7) . ?
N1B C31B 1.402(7) . ?
N1B C1B 1.420(7) . ?
C1B C2B 1.337(8) . ?
C1B C11B 1.476(8) . ?
C2B C3B 1.510(7) . ?
C2B H2B 0.9500 . ?
C3B C21B 1.506(7) . ?
C3B C4B 1.570(8) . ?
C3B H3B 1.0000 . ?
C4B C31B 1.493(8) . ?
C4B C5B 1.513(7) . ?
C4B H4B 1.0000 . ?
C6B C7B 1.499(9) . ?
C6B H6BA 0.9900 . ?
C6B H6BB 0.9900 . ?
C7B H7BA 0.9800 . ?
C7B H7BB 0.9800 . ?
C7B H7BC 0.9800 . ?
C11B C12B 1.382(8) . ?
C11B C16B 1.385(8) . ?
C12B C13B 1.401(9) . ?
C12B H12B 0.9500 . ?
C13B C14B 1.358(9) . ?
C13B H13B 0.9500 . ?
C14B C15B 1.357(10) . ?
C14B H14B 0.9500 . ?
C15B C16B 1.390(9) . ?
C15B H15B 0.9500 . ?
C16B H16B 0.9500 . ?
C21B C22B 1.392(7) . ?
C21B C26B 1.406(7) . ?
C22B C23B 1.381(8) . ?
C22B H22B 0.9500 . ?
C23B C24B 1.389(8) . ?
C23B H23B 0.9500 . ?
C24B C25B 1.392(7) . ?
C25B C26B 1.359(8) . ?
C25B H25B 0.9500 . ?
C26B H26B 0.9500 . ?
C31B C32B 1.354(8) . ?
C32B C33B 1.419(7) . ?
C32B H32B 0.9500 . ?
C33B C34B 1.411(8) . ?
C33B C38B 1.420(8) . ?
C34B C35B 1.389(7) . ?
C35B C36B 1.377(8) . ?
C35B H35B 0.9500 . ?
C36B C37B 1.417(9) . ?
C36B H36B 0.9500 . ?
C37B C38B 1.370(8) . ?
C37B C39B 1.496(8) . ?
C38B H38B 0.9500 . ?
C39B H39D 0.9800 . ?
C39B H39E 0.9800 . ?
C39B H39F 0.9800 . ?

loop_
_geom_torsion_atom_site_label_1
_geom_torsion_atom_site_label_2
_geom_torsion_atom_site_label_3
_geom_torsion_atom_site_label_4
_geom_torsion
_geom_torsion_site_symmetry_1
_geom_torsion_site_symmetry_2
_geom_torsion_site_symmetry_3
_geom_torsion_site_symmetry_4
_geom_torsion_publ_flag
C31A N1A C1A C2A -19.1(7) . . . . ?
C34A N1A C1A C2A 148.3(5) . . . . ?
C31A N1A C1A C11A 153.4(5) . . . . ?
C34A N1A C1A C11A -39.2(8) . . . . ?
N1A C1A C2A C3A 0.2(7) . . . . ?
C11A C1A C2A C3A -171.9(5) . . . . ?
C1A C2A C3A C21A 166.9(5) . . . . ?
C1A C2A C3A C4A 37.4(6) . . . . ?
C2A C3A C4A C31A -55.3(5) . . . . ?
C21A C3A C4A C31A 175.9(5) . . . . ?
C2A C3A C4A C5A 64.6(6) . . . . ?
C21A C3A C4A C5A -64.2(6) . . . . ?
C6A O2A C5A O1A 1.0(10) . . . . ?
C6A O2A C5A C4A -178.1(5) . . . . ?
C31A C4A C5A O1A 34.6(9) . . . . ?
C3A C4A C5A O1A -83.5(8) . . . . ?
C31A C4A C5A O2A -146.3(5) . . . . ?
C3A C4A C5A O2A 95.6(6) . . . . ?
C5A O2A C6A C7A -162.1(6) . . . . ?
C2A C1A C11A C12A 127.1(6) . . . . ?
N1A C1A C11A C12A -45.0(7) . . . . ?
C2A C1A C11A C16A -46.7(8) . . . . ?
N1A C1A C11A C16A 141.3(5) . . . . ?
C16A C11A C12A C13A -1.8(8) . . . . ?
C1A C11A C12A C13A -175.6(5) . . . . ?
C11A C12A C13A C14A -0.8(9) . . . . ?
C12A C13A C14A C15A 2.0(10) . . . . ?
C13A C14A C15A C16A -0.7(11) . . . . ?
C14A C15A C16A C11A -1.8(10) . . . . ?
C12A C11A C16A C15A 3.0(9) . . . . ?
C1A C11A C16A C15A 176.9(6) . . . . ?
C2A C3A C21A C26A 135.2(5) . . . . ?
C4A C3A C21A C26A -99.1(6) . . . . ?
C2A C3A C21A C22A -46.0(7) . . . . ?
C4A C3A C21A C22A 79.7(7) . . . . ?
C26A C21A C22A C23A 1.1(9) . . . . ?
C3A C21A C22A C23A -177.7(5) . . . . ?
C21A C22A C23A C24A -1.1(9) . . . . ?
C22A C23A C24A C25A -0.4(9) . . . . ?
C22A C23A C24A Br1A 179.6(5) . . . . ?
C23A C24A C25A C26A 2.0(9) . . . . ?
Br1A C24A C25A C26A -178.1(4) . . . . ?
C24A C25A C26A C21A -2.0(8) . . . . ?
C22A C21A C26A C25A 0.4(9) . . . . ?
C3A C21A C26A C25A 179.3(5) . . . . ?
C34A N1A C31A C32A 2.2(6) . . . . ?
C1A N1A C31A C32A 171.9(5) . . . . ?
C34A N1A C31A C4A -174.9(4) . . . . ?
C1A N1A C31A C4A -5.2(7) . . . . ?
C5A C4A C31A C32A 105.0(7) . . . . ?
C3A C4A C31A C32A -134.1(6) . . . . ?
C5A C4A C31A N1A -78.8(6) . . . . ?
C3A C4A C31A N1A 42.1(6) . . . . ?
N1A C31A C32A C33A -1.7(6) . . . . ?
C4A C31A C32A C33A 174.8(5) . . . . ?
C31A C32A C33A C38A -174.8(6) . . . . ?
C31A C32A C33A C34A 0.6(6) . . . . ?
C31A N1A C34A C35A 175.3(6) . . . . ?
C1A N1A C34A C35A 6.7(9) . . . . ?
C31A N1A C34A C33A -1.7(6) . . . . ?
C1A N1A C34A C33A -170.3(5) . . . . ?
C38A C33A C34A C35A -0.6(8) . . . . ?
C32A C33A C34A C35A -176.7(5) . . . . ?
C38A C33A C34A N1A 176.8(4) . . . . ?
C32A C33A C34A N1A 0.7(6) . . . . ?
N1A C34A C35A C36A -176.1(5) . . . . ?
C33A C34A C35A C36A 0.6(8) . . . . ?
C34A C35A C36A C37A -0.2(9) . . . . ?
C35A C36A C37A C38A -0.1(9) . . . . ?
C35A C36A C37A C39A 176.3(5) . . . . ?
C36A C37A C38A C33A 0.2(8) . . . . ?
C39A C37A C38A C33A -176.2(5) . . . . ?
C34A C33A C38A C37A 0.2(8) . . . . ?
C32A C33A C38A C37A 175.1(5) . . . . ?
C34B N1B C1B C2B 150.9(5) . . . . ?
C31B N1B C1B C2B -18.3(7) . . . . ?
C34B N1B C1B C11B -34.4(8) . . . . ?
C31B N1B C1B C11B 156.4(5) . . . . ?
N1B C1B C2B C3B -1.4(7) . . . . ?
C11B C1B C2B C3B -175.8(5) . . . . ?
C1B C2B C3B C21B 167.0(5) . . . . ?
C1B C2B C3B C4B 37.8(6) . . . . ?
C21B C3B C4B C31B 176.8(4) . . . . ?
C2B C3B C4B C31B -53.7(5) . . . . ?
C21B C3B C4B C5B -61.9(6) . . . . ?
C2B C3B C4B C5B 67.6(6) . . . . ?
C6B O2B C5B O1B -3.9(9) . . . . ?
C6B O2B C5B C4B 174.9(5) . . . . ?
C31B C4B C5B O1B 41.5(8) . . . . ?
C3B C4B C5B O1B -78.5(7) . . . . ?
C31B C4B C5B O2B -137.2(5) . . . . ?
C3B C4B C5B O2B 102.7(5) . . . . ?
C5B O2B C6B C7B 85.3(7) . . . . ?
C2B C1B C11B C12B 122.5(6) . . . . ?
N1B C1B C11B C12B -51.8(7) . . . . ?
C2B C1B C11B C16B -55.2(8) . . . . ?
N1B C1B C11B C16B 130.5(6) . . . . ?
C16B C11B C12B C13B -0.8(9) . . . . ?
C1B C11B C12B C13B -178.5(6) . . . . ?
C11B C12B C13B C14B -0.8(10) . . . . ?
C12B C13B C14B C15B 1.4(10) . . . . ?
C13B C14B C15B C16B -0.3(11) . . . . ?
C12B C11B C16B C15B 1.8(9) . . . . ?
C1B C11B C16B C15B 179.6(6) . . . . ?
C14B C15B C16B C11B -1.3(11) . . . . ?
C2B C3B C21B C22B -43.9(7) . . . . ?
C4B C3B C21B C22B 82.8(7) . . . . ?
C2B C3B C21B C26B 137.4(5) . . . . ?
C4B C3B C21B C26B -96.0(6) . . . . ?
C26B C21B C22B C23B 0.9(8) . . . . ?
C3B C21B C22B C23B -177.8(5) . . . . ?
C21B C22B C23B C24B -0.5(9) . . . . ?
C22B C23B C24B C25B -0.1(8) . . . . ?
C22B C23B C24B Br1B 177.8(4) . . . . ?
C23B C24B C25B C26B 0.3(8) . . . . ?
Br1B C24B C25B C26B -177.6(4) . . . . ?
C24B C25B C26B C21B 0.1(8) . . . . ?
C22B C21B C26B C25B -0.7(8) . . . . ?
C3B C21B C26B C25B 178.1(5) . . . . ?
C34B N1B C31B C32B 2.2(6) . . . . ?
C1B N1B C31B C32B 173.4(5) . . . . ?
C34B N1B C31B C4B -174.5(4) . . . . ?
C1B N1B C31B C4B -3.2(7) . . . . ?
C5B C4B C31B C32B 99.9(7) . . . . ?
C3B C4B C31B C32B -136.8(6) . . . . ?
C5B C4B C31B N1B -84.3(6) . . . . ?
C3B C4B C31B N1B 38.9(6) . . . . ?
N1B C31B C32B C33B -1.2(6) . . . . ?
C4B C31B C32B C33B 174.8(5) . . . . ?
C31B C32B C33B C34B -0.1(6) . . . . ?
C31B C32B C33B C38B -174.4(5) . . . . ?
C31B N1B C34B C35B 174.7(5) . . . . ?
C1B N1B C34B C35B 4.2(9) . . . . ?
C31B N1B C34B C33B -2.2(5) . . . . ?
C1B N1B C34B C33B -172.6(5) . . . . ?
C32B C33B C34B C35B -175.7(5) . . . . ?
C38B C33B C34B C35B -0.5(8) . . . . ?
C32B C33B C34B N1B 1.4(6) . . . . ?
C38B C33B C34B N1B 176.7(4) . . . . ?
N1B C34B C35B C36B -175.3(5) . . . . ?
C33B C34B C35B C36B 1.1(8) . . . . ?
C34B C35B C36B C37B -0.2(8) . . . . ?
C35B C36B C37B C38B -1.4(9) . . . . ?
C35B C36B C37B C39B 175.1(5) . . . . ?
C36B C37B C38B C33B 2.0(8) . . . . ?
C39B C37B C38B C33B -174.5(5) . . . . ?
C34B C33B C38B C37B -1.1(8) . . . . ?
C32B C33B C38B C37B 172.6(5) . . . . ?
